data_1007171
loop_
_publ_author_name
'Masse, R'
'Averbuch-Pouchot, M T'
'Durif, A'

_publ_section_title
;
Crystal structures of phosphomolybdyl salts: Pb (Mo O~2~)~2~ (P
O~4~)~2~ and Ba (Mo O~2~)~2~ (P O~4~)~2~.
;
_journal_coden_ASTM JSSCBI
_journal_name_full 'Journal of Solid State Chemistry'
_journal_page_first 157
_journal_page_last 163
_journal_paper_doi 10.1016/0022-4596(85)90229-4
_journal_volume 58
_journal_year 1985
_chemical_formula_structural 'Ba (Mo O2)2 (P O4)2'
_chemical_formula_sum 'Ba Mo2 O12 P2'
_chemical_name_systematic
;
Barium bis(dioxomolybdenum) phosphate - prepared at T = 650 C
;
_space_group_IT_number 14
_symmetry_cell_setting monoclinic
_symmetry_Int_Tables_number 14
_symmetry_space_group_name_Hall '-P 2ybc'
_symmetry_space_group_name_H-M 'P 1 21/c 1'
_cell_angle_alpha 90
_cell_angle_beta 95.46(8)
_cell_angle_gamma 90
_cell_formula_units_Z 2
_cell_length_a 6.383(8)
_cell_length_b 7.142(7)
_cell_length_c 9.953(8)
_cell_volume 451.7
_exptl_crystal_thermal_history 'prepared at T = 650 C'
_refine_ls_R_factor_all 0.031
_cod_database_code 1007171

loop_
_symmetry_equiv_pos_as_xyz
x,y,z
-x,1/2+y,1/2-z
-x,-y,-z
x,1/2-y,1/2+z

loop_
_atom_site_label
_atom_site_type_symbol
_atom_site_symmetry_multiplicity
_atom_site_Wyckoff_symbol
_atom_site_fract_x
_atom_site_fract_y
_atom_site_fract_z
_atom_site_occupancy
_atom_site_attached_hydrogens
_atom_site_calc_flag
Ba1 Ba2+ 2 a 0. 0. 0. 1. 0 d
Mo1 Mo6+ 4 e 0.27632(6) 0.46559(5) 0.17490(4) 1. 0 d
P1 P5+ 4 e 0.2340(2) 0.0515(2) 0.3426(1) 1. 0 d
O1 O2- 4 e 0.0413(5) 0.9240(5) 0.3124(4) 1. 0 d
O2 O2- 4 e 0.2143(6) 0.3374(5) 0.9721(3) 1. 0 d
O3 O2- 4 e 0.2528(6) 0.1747(5) 0.2181(3) 1. 0 d
O4 O2- 4 e 0.5700(5) 0.4226(5) 0.1418(3) 1. 0 d
O5 O2- 4 e 0.6757(6) 0.0177(6) 0.1588(4) 1. 0 d
O6 O2- 4 e 0.7624(6) 0.1813(5) 0.3961(4) 1. 0 d

loop_
_atom_type_symbol
_atom_type_oxidation_number
Ba2+ 2.000
Mo6+ 6.000
P5+ 5.000
O2- -2.000
